data_1568412
loop_
_publ_author_name
'Yang, Zhiqiang'
'Fu, Zhiyuan'
'Liu, Haichao'
'Wu, Min'
'Li, Nan'
'Wang, Kai'
'Zhang, Shi-Tong'
'Zou, Bo'
'Yang, Bing'

_publ_section_title
;
 Pressure-induced room-temperature phosphorescence enhancement based on
 purely organic molecules with a folded geometry.
;
_journal_issue 10
_journal_name_full 'Chemical science'
_journal_page_first 2640
_journal_page_last 2645
_journal_paper_doi 10.1039/d3sc00172e
_journal_volume 14
_journal_year 2023
_chemical_formula_moiety 'C12 H8 Se2'
_chemical_formula_sum 'C12 H8 Se2'
_chemical_formula_weight 310.10
_chemical_name_systematic Selenanthren
_space_group_crystal_system monoclinic
_space_group_IT_number 14
_space_group_name_Hall '-P 2ybc'
_space_group_name_H-M_alt 'P 1 21/c 1'
_atom_sites_solution_hydrogens geom
_atom_sites_solution_primary dual
_audit_creation_date 2022-10-20
_audit_creation_method
;
Olex2 1.2
(compiled 2018.05.29 svn.r3508 for OlexSys, GUI svn.r5506)
;
_audit_update_record
;
2022-10-20 deposited with the CCDC.	2023-02-07 downloaded from the CCDC.
;
_cell_angle_alpha 90
_cell_angle_beta 109.833(2)
_cell_angle_gamma 90
_cell_formula_units_Z 4
_cell_length_a 12.1157(5)
_cell_length_b 6.2539(3)
_cell_length_c 14.6000(6)
_cell_measurement_reflns_used 9957
_cell_measurement_temperature 298(2)
_cell_measurement_theta_max 26.76
_cell_measurement_theta_min 3.58
_cell_volume 1040.63(8)
_computing_cell_refinement 'SAINT V8.40A (?, 2016)'
_computing_data_reduction 'SAINT V8.40A (?, 2016)'
_computing_molecular_graphics 'Olex2 (Dolomanov et al., 2009)'
_computing_publication_material 'Olex2 (Dolomanov et al., 2009)'
_computing_structure_refinement 'ShelXL (Sheldrick, 2015)'
_computing_structure_solution 'ShelXT (Sheldrick, 2015)'
_diffrn_ambient_temperature 298.0
_diffrn_measured_fraction_theta_full 0.998
_diffrn_measured_fraction_theta_max 0.998
_diffrn_measurement_device_type 'Bruker APEX-II CCD'
_diffrn_measurement_method '\f and \w scans'
_diffrn_radiation_type MoK\a
_diffrn_radiation_wavelength 0.71073
_diffrn_reflns_av_R_equivalents 0.0395
_diffrn_reflns_av_unetI/netI 0.0234
_diffrn_reflns_Laue_measured_fraction_full 0.998
_diffrn_reflns_Laue_measured_fraction_max 0.998
_diffrn_reflns_limit_h_max 14
_diffrn_reflns_limit_h_min -15
_diffrn_reflns_limit_k_max 7
_diffrn_reflns_limit_k_min -7
_diffrn_reflns_limit_l_max 18
_diffrn_reflns_limit_l_min -18
_diffrn_reflns_number 17856
_diffrn_reflns_point_group_measured_fraction_full 0.998
_diffrn_reflns_point_group_measured_fraction_max 0.998
_diffrn_reflns_theta_full 25.242
_diffrn_reflns_theta_max 26.767
_diffrn_reflns_theta_min 3.575
_diffrn_standards_number 0
_exptl_absorpt_coefficient_mu 7.058
_exptl_absorpt_correction_type none
_exptl_crystal_colour colorless
_exptl_crystal_density_diffrn 1.979
_exptl_crystal_description block
_exptl_crystal_F_000 592
_exptl_crystal_preparation Luminescent
_exptl_crystal_recrystallization_method Sublimation
_refine_diff_density_max 0.513
_refine_diff_density_min -0.446
_refine_diff_density_rms 0.062
_refine_ls_extinction_coef 0.0107(6)
_refine_ls_extinction_expression Fc^*^=kFc[1+0.001xFc^2^\l^3^/sin(2\q)]^-1/4^
_refine_ls_extinction_method 'SHELXL-2018/3 (Sheldrick 2018)'
_refine_ls_goodness_of_fit_ref 1.051
_refine_ls_hydrogen_treatment constr
_refine_ls_matrix_type full
_refine_ls_number_parameters 128
_refine_ls_number_reflns 2206
_refine_ls_number_restraints 0
_refine_ls_restrained_S_all 1.051
_refine_ls_R_factor_all 0.0253
_refine_ls_R_factor_gt 0.0203
_refine_ls_shift/su_max 0.001
_refine_ls_shift/su_mean 0.000
_refine_ls_structure_factor_coef Fsqd
_refine_ls_weighting_details 'w=1/[\s^2^(Fo^2^)+(0.0173P)^2^+0.5651P] where P=(Fo^2^+2Fc^2^)/3'
_refine_ls_weighting_scheme calc
_refine_ls_wR_factor_gt 0.0456
_refine_ls_wR_factor_ref 0.0473
_reflns_Friedel_coverage 0.000
_reflns_number_gt 1960
_reflns_number_total 2206
_reflns_threshold_expression 'I > 2\s(I)'
_cod_data_source_file d3sc00172e2.cif
_cod_data_source_block SeAN
_cod_depositor_comments 'Adding full bibliography for 1568412.cif.'
_cod_database_code 1568412
_shelx_shelxl_version_number 2018/3
_shelx_space_group_comment
;
The symmetry employed for this shelxl refinement is uniquely defined
by the following loop, which should always be used as a source of
symmetry information in preference to the above space-group names.
They are only intended as comments.
;
_olex2_refinement_description
;
1. Fixed Uiso
 At 1.2 times of:
  All C(H) groups
2.a Aromatic/amide H refined with riding coordinates:
 C2(H2), C11(H11), C8(H8), C5(H5), C3(H3), C4(H4), C10(H10), C9(H9)
;
_olex2_submission_special_instructions 'No special instructions were received'

loop_
_space_group_symop_operation_xyz
'x, y, z'
'-x, y+1/2, -z+1/2'
'-x, -y, -z'
'x, -y-1/2, z-1/2'

loop_
_atom_site_label
_atom_site_type_symbol
_atom_site_fract_x
_atom_site_fract_y
_atom_site_fract_z
_atom_site_U_iso_or_equiv
_atom_site_adp_type
_atom_site_occupancy
_atom_site_site_symmetry_order
_atom_site_calc_flag
_atom_site_refinement_flags_posn
_atom_site_refinement_flags_adp
_atom_site_refinement_flags_occupancy
_atom_site_disorder_assembly
_atom_site_disorder_group
Se1 Se 0.14529(2) 0.42414(4) 0.46301(2) 0.03744(9) Uani 1 1 d . . . . .
Se2 Se 0.26523(2) 0.88028(3) 0.42127(2) 0.04293(9) Uani 1 1 d . . . . .
C1 C 0.14850(18) 0.4906(3) 0.33644(15) 0.0309(4) Uani 1 1 d . . . . .
C12 C 0.3543(2) 0.6829(3) 0.51829(14) 0.0345(5) Uani 1 1 d . . . . .
C7 C 0.30482(19) 0.4934(3) 0.53531(15) 0.0335(5) Uani 1 1 d . . . . .
C6 C 0.19765(19) 0.6811(3) 0.31900(15) 0.0339(5) Uani 1 1 d . . . . .
C2 C 0.0975(2) 0.3489(4) 0.26083(17) 0.0395(5) Uani 1 1 d . . . . .
H2 H 0.067475 0.219323 0.272964 0.047 Uiso 1 1 calc R . . . .
C11 C 0.4695(2) 0.7307(4) 0.57251(16) 0.0433(5) Uani 1 1 d . . . . .
H11 H 0.503050 0.857082 0.560998 0.052 Uiso 1 1 calc R . . . .
C8 C 0.3717(2) 0.3525(4) 0.60609(17) 0.0445(6) Uani 1 1 d . . . . .
H8 H 0.339510 0.223749 0.616720 0.053 Uiso 1 1 calc R . . . .
C5 C 0.1942(2) 0.7278(4) 0.22501(17) 0.0450(6) Uani 1 1 d . . . . .
H5 H 0.228531 0.852776 0.212919 0.054 Uiso 1 1 calc R . . . .
C3 C 0.0917(2) 0.4012(4) 0.16743(18) 0.0506(6) Uani 1 1 d . . . . .
H3 H 0.054907 0.308774 0.116272 0.061 Uiso 1 1 calc R . . . .
C4 C 0.1398(2) 0.5890(5) 0.14940(18) 0.0530(7) Uani 1 1 d . . . . .
H4 H 0.135754 0.622668 0.086299 0.064 Uiso 1 1 calc R . . . .
C10 C 0.5347(2) 0.5916(4) 0.64355(17) 0.0495(6) Uani 1 1 d . . . . .
H10 H 0.611940 0.624677 0.680123 0.059 Uiso 1 1 calc R . . . .
C9 C 0.4856(2) 0.4039(4) 0.66038(18) 0.0505(6) Uani 1 1 d . . . . .
H9 H 0.529662 0.311087 0.708770 0.061 Uiso 1 1 calc R . . . .

loop_
_atom_site_aniso_label
_atom_site_aniso_U_11
_atom_site_aniso_U_22
_atom_site_aniso_U_33
_atom_site_aniso_U_23
_atom_site_aniso_U_13
_atom_site_aniso_U_12
Se1 0.03933(14) 0.03669(14) 0.04192(14) 0.00357(9) 0.02113(10) -0.00420(9)
Se2 0.05095(16) 0.02377(13) 0.05061(15) 0.00118(9) 0.01270(11) -0.00203(9)
C1 0.0282(10) 0.0305(10) 0.0355(10) 0.0015(8) 0.0126(9) 0.0023(8)
C12 0.0423(12) 0.0320(11) 0.0320(11) -0.0038(8) 0.0161(9) -0.0002(9)
C7 0.0384(12) 0.0352(11) 0.0320(10) -0.0015(9) 0.0186(9) 0.0028(9)
C6 0.0307(11) 0.0319(11) 0.0394(11) 0.0034(9) 0.0124(9) 0.0035(8)
C2 0.0339(12) 0.0370(12) 0.0474(13) -0.0051(10) 0.0137(10) -0.0011(9)
C11 0.0453(14) 0.0463(13) 0.0406(12) -0.0078(10) 0.0175(11) -0.0078(11)
C8 0.0536(15) 0.0438(13) 0.0410(12) 0.0083(10) 0.0226(11) 0.0045(11)
C5 0.0419(13) 0.0504(14) 0.0457(13) 0.0144(11) 0.0189(11) 0.0011(11)
C3 0.0446(15) 0.0637(17) 0.0421(13) -0.0146(12) 0.0130(11) 0.0004(12)
C4 0.0487(15) 0.0769(19) 0.0362(12) 0.0060(12) 0.0181(11) 0.0064(13)
C10 0.0413(14) 0.0693(18) 0.0359(12) -0.0067(11) 0.0105(11) 0.0021(12)
C9 0.0504(15) 0.0658(17) 0.0359(12) 0.0109(11) 0.0154(11) 0.0136(13)

loop_
_atom_type_symbol
_atom_type_description
_atom_type_scat_dispersion_real
_atom_type_scat_dispersion_imag
_atom_type_scat_source
C C 0.0033 0.0016 'International Tables Vol C Tables 4.2.6.8 and 6.1.1.4'
H H 0.0000 0.0000 'International Tables Vol C Tables 4.2.6.8 and 6.1.1.4'
Se Se -0.0929 2.2259 'International Tables Vol C Tables 4.2.6.8 and 6.1.1.4'

loop_
_geom_angle_atom_site_label_1
_geom_angle_atom_site_label_2
_geom_angle_atom_site_label_3
_geom_angle
_geom_angle_site_symmetry_1
_geom_angle_site_symmetry_3
_geom_angle_publ_flag
C1 Se1 C7 97.84(9) . . ?
C6 Se2 C12 98.22(9) . . ?
C6 C1 Se1 120.91(15) . . ?
C2 C1 Se1 118.83(16) . . ?
C2 C1 C6 120.2(2) . . ?
C7 C12 Se2 120.95(16) . . ?
C11 C12 Se2 119.38(17) . . ?
C11 C12 C7 119.7(2) . . ?
C12 C7 Se1 120.79(16) . . ?
C12 C7 C8 119.8(2) . . ?
C8 C7 Se1 119.45(18) . . ?
C1 C6 Se2 120.87(16) . . ?
C5 C6 Se2 119.85(17) . . ?
C5 C6 C1 119.3(2) . . ?
C3 C2 C1 119.7(2) . . ?
C10 C11 C12 120.2(2) . . ?
C9 C8 C7 119.8(2) . . ?
C4 C5 C6 120.2(2) . . ?
C4 C3 C2 120.5(2) . . ?
C3 C4 C5 120.1(2) . . ?
C9 C10 C11 120.1(2) . . ?
C10 C9 C8 120.4(2) . . ?

loop_
_geom_bond_atom_site_label_1
_geom_bond_atom_site_label_2
_geom_bond_distance
_geom_bond_site_symmetry_2
_geom_bond_publ_flag
Se1 C1 1.907(2) . ?
Se1 C7 1.911(2) . ?
Se2 C12 1.912(2) . ?
Se2 C6 1.903(2) . ?
C1 C6 1.393(3) . ?
C1 C2 1.386(3) . ?
C12 C7 1.388(3) . ?
C12 C11 1.384(3) . ?
C7 C8 1.390(3) . ?
C6 C5 1.390(3) . ?
C2 C3 1.381(3) . ?
C11 C10 1.379(4) . ?
C8 C9 1.376(4) . ?
C5 C4 1.383(4) . ?
C3 C4 1.376(4) . ?
C10 C9 1.375(4) . ?
